data_7206020
loop_
_publ_author_name
'Chen, Da'
'Liu, Yi-Jiang'
'Lin, Yan-Yong'
'Zhang, Jie-Peng'
'Chen, Xiao-Ming'

_publ_section_title
;
 Packing polymorphism of a two-dimensional copper(i)
 3-amino-1,2,4-triazolate coordination polymer
;
_journal_issue 11
_journal_name_full CrystEngComm
_journal_page_first 3827
_journal_paper_doi 10.1039/c1ce05230f
_journal_volume 13
_journal_year 2011
_chemical_formula_sum 'C2 H3 Cu N4'
_chemical_formula_weight 146.62
_chemical_name_systematic
;
?
;
_space_group_IT_number 14
_symmetry_cell_setting monoclinic
_symmetry_space_group_name_Hall '-P 2ybc'
_symmetry_space_group_name_H-M 'P 1 21/c 1'
_atom_sites_solution_hydrogens difmap
_atom_sites_solution_primary direct
_atom_sites_solution_secondary difmap
_audit_creation_method SHELXL-97
_cell_angle_alpha 90.00
_cell_angle_beta 118.944(8)
_cell_angle_gamma 90.00
_cell_formula_units_Z 8
_cell_length_a 8.4608(7)
_cell_length_b 10.3198(9)
_cell_length_c 10.5728(9)
_cell_measurement_temperature 293(2)
_cell_volume 807.84(13)
_computing_structure_refinement 'SHELXL-97 (Sheldrick, 1997)'
_computing_structure_solution 'SHELXS-97 (Sheldrick, 1990)'
_diffrn_ambient_temperature 293(2)
_diffrn_measured_fraction_theta_full 0.963
_diffrn_measured_fraction_theta_max 0.963
_diffrn_measurement_device_type CCD
_diffrn_measurement_method '/w scan'
_diffrn_radiation_monochromator graphite
_diffrn_radiation_source 'fine-focus sealed tube'
_diffrn_radiation_type MoK\a
_diffrn_radiation_wavelength 0.71073
_diffrn_reflns_av_R_equivalents 0.0189
_diffrn_reflns_av_sigmaI/netI 0.0216
_diffrn_reflns_limit_h_max 10
_diffrn_reflns_limit_h_min -10
_diffrn_reflns_limit_k_max 12
_diffrn_reflns_limit_k_min -12
_diffrn_reflns_limit_l_max 13
_diffrn_reflns_limit_l_min -13
_diffrn_reflns_number 4719
_diffrn_reflns_theta_full 26.00
_diffrn_reflns_theta_max 26.00
_diffrn_reflns_theta_min 2.75
_exptl_absorpt_coefficient_mu 5.232
_exptl_absorpt_correction_T_max 0.5075
_exptl_absorpt_correction_T_min 0.4209
_exptl_absorpt_correction_type multi-scan
_exptl_absorpt_process_details SADABS
_exptl_crystal_colour colorless
_exptl_crystal_density_diffrn 2.411
_exptl_crystal_density_method 'not measured'
_exptl_crystal_description block
_exptl_crystal_F_000 576
_exptl_crystal_size_max 0.20
_exptl_crystal_size_mid 0.20
_exptl_crystal_size_min 0.15
_refine_diff_density_max 0.915
_refine_diff_density_min -0.380
_refine_diff_density_rms 0.122
_refine_ls_extinction_method none
_refine_ls_goodness_of_fit_ref 1.042
_refine_ls_hydrogen_treatment refall
_refine_ls_matrix_type full
_refine_ls_number_parameters 151
_refine_ls_number_reflns 1532
_refine_ls_number_restraints 0
_refine_ls_restrained_S_all 1.042
_refine_ls_R_factor_all 0.0407
_refine_ls_R_factor_gt 0.0335
_refine_ls_shift/su_max 0.000
_refine_ls_shift/su_mean 0.000
_refine_ls_structure_factor_coef Fsqd
_refine_ls_weighting_details 'calc w=1/[\s^2^(Fo^2^)+(0.0620P)^2^+0.0000P] where P=(Fo^2^+2Fc^2^)/3'
_refine_ls_weighting_scheme calc
_refine_ls_wR_factor_gt 0.0863
_refine_ls_wR_factor_ref 0.0903
_reflns_number_gt 1251
_reflns_number_total 1532
_reflns_threshold_expression >2sigma(I)
_cod_data_source_file c1ce05230f.txt
_cod_data_source_block 1g
_cod_original_cell_volume 807.84(12)
_cod_original_sg_symbol_H-M P2(1)/c
_cod_database_code 7206020

loop_
_symmetry_equiv_pos_as_xyz
'x, y, z'
'-x, y+1/2, -z+1/2'
'-x, -y, -z'
'x, -y-1/2, z-1/2'

loop_
_atom_site_label
_atom_site_type_symbol
_atom_site_fract_x
_atom_site_fract_y
_atom_site_fract_z
_atom_site_U_iso_or_equiv
_atom_site_adp_type
_atom_site_occupancy
_atom_site_symmetry_multiplicity
_atom_site_calc_flag
_atom_site_refinement_flags
_atom_site_disorder_assembly
_atom_site_disorder_group
Cu1 Cu 0.30203(6) 0.61691(4) -0.01241(4) 0.02573(18) Uani 1 1 d . . .
Cu2 Cu 0.16193(6) 0.38474(4) 0.16136(4) 0.02503(18) Uani 1 1 d . . .
N1 N 0.3202(4) 0.6471(3) 0.1791(3) 0.0231(6) Uani 1 1 d . . .
N2 N 0.2581(4) 0.5579(3) 0.2462(3) 0.0255(6) Uani 1 1 d . . .
N3 N 0.3331(4) 0.7416(2) 0.3754(3) 0.0229(6) Uani 1 1 d . . .
N4 N 0.4169(5) 0.8669(3) 0.2253(4) 0.0294(7) Uani 1 1 d . . .
N5 N 0.1604(4) 0.3519(3) -0.0223(3) 0.0233(6) Uani 1 1 d . . .
N6 N 0.2323(4) 0.4368(3) -0.0853(3) 0.0239(6) Uani 1 1 d . . .
N7 N 0.1560(4) 0.2527(2) -0.2125(3) 0.0222(6) Uani 1 1 d . . .
N8 N 0.0490(5) 0.1347(3) -0.0730(4) 0.0301(7) Uani 1 1 d . . .
C1 C 0.3621(4) 0.7532(3) 0.2613(3) 0.0211(7) Uani 1 1 d . . .
C2 C 0.2686(5) 0.6182(3) 0.3602(4) 0.0250(8) Uani 1 1 d . . .
C3 C 0.1171(4) 0.2452(3) -0.1028(3) 0.0203(7) Uani 1 1 d . . .
C4 C 0.2259(5) 0.3741(3) -0.1965(4) 0.0241(8) Uani 1 1 d . . .
H4 H 0.265(4) 0.413(3) -0.265(4) 0.023(9) Uiso 1 1 d . . .
H4A H 0.469(5) 0.850(4) 0.176(4) 0.032(12) Uiso 1 1 d . . .
H4B H 0.475(6) 0.908(4) 0.290(5) 0.032(13) Uiso 1 1 d . . .
H2 H 0.228(4) 0.577(3) 0.430(4) 0.025(9) Uiso 1 1 d . . .
H8B H -0.023(6) 0.096(4) -0.159(5) 0.050(14) Uiso 1 1 d . . .
H8A H -0.012(5) 0.151(4) -0.034(4) 0.017(10) Uiso 1 1 d . . .

loop_
_atom_site_aniso_label
_atom_site_aniso_U_11
_atom_site_aniso_U_22
_atom_site_aniso_U_33
_atom_site_aniso_U_23
_atom_site_aniso_U_13
_atom_site_aniso_U_12
Cu1 0.0451(3) 0.0142(3) 0.0243(3) 0.00133(15) 0.0219(2) -0.00054(16)
Cu2 0.0427(3) 0.0145(3) 0.0247(3) 0.00060(15) 0.0217(2) -0.00137(17)
N1 0.0364(15) 0.0130(13) 0.0257(14) -0.0026(11) 0.0197(13) -0.0024(11)
N2 0.0437(16) 0.0131(13) 0.0241(13) -0.0004(11) 0.0199(13) -0.0026(12)
N3 0.0359(15) 0.0156(14) 0.0217(13) -0.0039(11) 0.0175(13) -0.0033(12)
N4 0.0422(19) 0.0198(16) 0.0308(18) -0.0037(13) 0.0213(17) -0.0079(14)
N5 0.0394(16) 0.0142(14) 0.0241(13) -0.0011(11) 0.0216(13) -0.0027(12)
N6 0.0403(16) 0.0127(13) 0.0234(13) -0.0010(11) 0.0192(13) -0.0032(12)
N7 0.0349(15) 0.0142(14) 0.0230(14) -0.0025(10) 0.0183(13) -0.0011(11)
N8 0.0424(19) 0.0222(16) 0.0343(17) -0.0063(13) 0.0254(17) -0.0095(14)
C1 0.0277(16) 0.0154(16) 0.0240(15) -0.0010(12) 0.0154(14) 0.0003(13)
C2 0.039(2) 0.0157(17) 0.0250(17) -0.0016(13) 0.0197(16) -0.0009(14)
C3 0.0294(16) 0.0131(16) 0.0182(15) 0.0015(12) 0.0113(14) 0.0018(13)
C4 0.0374(19) 0.0154(17) 0.0236(16) 0.0008(13) 0.0181(16) 0.0007(14)

loop_
_atom_type_symbol
_atom_type_description
_atom_type_scat_dispersion_real
_atom_type_scat_dispersion_imag
_atom_type_scat_source
C C 0.0033 0.0016 'International Tables Vol C Tables 4.2.6.8 and 6.1.1.4'
H H 0.0000 0.0000 'International Tables Vol C Tables 4.2.6.8 and 6.1.1.4'
N N 0.0061 0.0033 'International Tables Vol C Tables 4.2.6.8 and 6.1.1.4'
Cu Cu 0.3201 1.2651 'International Tables Vol C Tables 4.2.6.8 and 6.1.1.4'

loop_
_geom_angle_atom_site_label_1
_geom_angle_atom_site_label_2
_geom_angle_atom_site_label_3
_geom_angle
_geom_angle_site_symmetry_1
_geom_angle_site_symmetry_3
_geom_angle_publ_flag
N3 Cu1 N1 122.04(11) 4_575 . ?
N3 Cu1 N6 123.93(11) 4_575 . ?
N1 Cu1 N6 113.88(11) . . ?
N7 Cu2 N5 123.81(11) 4_566 . ?
N7 Cu2 N2 118.81(11) 4_566 . ?
N5 Cu2 N2 113.98(11) . . ?
C1 N1 N2 104.7(3) . . ?
C1 N1 Cu1 131.3(2) . . ?
N2 N1 Cu1 123.3(2) . . ?
C2 N2 N1 105.9(3) . . ?
C2 N2 Cu2 131.9(2) . . ?
N1 N2 Cu2 122.0(2) . . ?
C1 N3 C2 102.3(3) . . ?
C1 N3 Cu1 127.3(2) . 4_576 ?
C2 N3 Cu1 126.7(2) . 4_576 ?
C1 N4 H4A 109(3) . . ?
C1 N4 H4B 113(3) . . ?
H4A N4 H4B 112(4) . . ?
C3 N5 N6 105.2(3) . . ?
C3 N5 Cu2 130.0(2) . . ?
N6 N5 Cu2 124.3(2) . . ?
C4 N6 N5 106.1(3) . . ?
C4 N6 Cu1 132.8(2) . . ?
N5 N6 Cu1 120.9(2) . . ?
C3 N7 C4 102.6(3) . . ?
C3 N7 Cu2 129.6(2) . 4_565 ?
C4 N7 Cu2 126.7(2) . 4_565 ?
C3 N8 H8B 107(3) . . ?
C3 N8 H8A 113(3) . . ?
H8B N8 H8A 108(4) . . ?
N1 C1 N3 113.8(3) . . ?
N1 C1 N4 122.4(3) . . ?
N3 C1 N4 123.6(3) . . ?
N2 C2 N3 113.2(3) . . ?
N2 C2 H2 124(2) . . ?
N3 C2 H2 123(2) . . ?
N5 C3 N7 113.2(3) . . ?
N5 C3 N8 123.7(3) . . ?
N7 C3 N8 123.0(3) . . ?
N6 C4 N7 112.9(3) . . ?
N6 C4 H4 124(2) . . ?
N7 C4 H4 123(2) . . ?

loop_
_geom_bond_atom_site_label_1
_geom_bond_atom_site_label_2
_geom_bond_distance
_geom_bond_site_symmetry_2
_geom_bond_publ_flag
Cu1 N3 1.978(3) 4_575 ?
Cu1 N1 1.980(3) . ?
Cu1 N6 1.989(3) . ?
Cu2 N7 1.964(3) 4_566 ?
Cu2 N5 1.965(3) . ?
Cu2 N2 1.988(3) . ?
N1 C1 1.335(4) . ?
N1 N2 1.410(4) . ?
N2 C2 1.321(4) . ?
N3 C1 1.347(4) . ?
N3 C2 1.363(4) . ?
N3 Cu1 1.978(3) 4_576 ?
N4 C1 1.382(4) . ?
N4 H4A 0.84(4) . ?
N4 H4B 0.75(4) . ?
N5 C3 1.330(4) . ?
N5 N6 1.404(4) . ?
N6 C4 1.320(4) . ?
N7 C3 1.353(4) . ?
N7 C4 1.361(4) . ?
N7 Cu2 1.964(3) 4_565 ?
N8 C3 1.381(4) . ?
N8 H8B 0.91(4) . ?
N8 H8A 0.82(4) . ?
C2 H2 1.04(4) . ?
C4 H4 1.01(4) . ?
